data_2310804
loop_
_publ_author_name
'Abrahams, S.C.'

_publ_section_title
;
 The crystal and molecular structure of orthorhombic sulphur
;
_journal_name_full 'Acta Crystallographica (1,1948-23,1967)'
_journal_page_first 661
_journal_page_last 671
_journal_volume 8
_journal_year 1955
_chemical_formula_sum S8
_space_group_IT_number 70
_symmetry_space_group_name_Hall '-F 2uv 2vw'
_symmetry_space_group_name_H-M 'F d d d :2'
_cell_angle_alpha 90
_cell_angle_beta 90
_cell_angle_gamma 90
_cell_formula_units_Z 16
_cell_length_a 10.437
_cell_length_b 12.845
_cell_length_c 24.369
_cell_volume 3266.988
_citation_journal_id_ASTM ACCRA9
_cod_data_source_file Abrahams_ACCRA9_1955_531.cif
_cod_data_source_block S8
_cod_database_code 2310804

loop_
_symmetry_equiv_pos_as_xyz
x,y,z
-x+1/4,-y+1/4,z
x,-y+1/4,-z+1/4
-x+1/4,y,-z+1/4
-x,-y,-z
x-1/4,y-1/4,-z
-x,y-1/4,z-1/4
x-1/4,-y,z-1/4
x,y+1/2,z+1/2
-x+1/4,-y+3/4,z+1/2
x,-y+3/4,-z+3/4
-x+1/4,y+1/2,-z+3/4
-x,-y+1/2,-z+1/2
x-1/4,y+1/4,-z+1/2
-x,y+1/4,z+1/4
x-1/4,-y+1/2,z+1/4
x+1/2,y,z+1/2
-x+3/4,-y+1/4,z+1/2
x+1/2,-y+1/4,-z+3/4
-x+3/4,y,-z+3/4
-x+1/2,-y,-z+1/2
x+1/4,y-1/4,-z+1/2
-x+1/2,y-1/4,z+1/4
x+1/4,-y,z+1/4
x+1/2,y+1/2,z
-x+3/4,-y+3/4,z
x+1/2,-y+3/4,-z+1/4
-x+3/4,y+1/2,-z+1/4
-x+1/2,-y+1/2,-z
x+1/4,y+1/4,-z
-x+1/2,y+1/4,z-1/4
x+1/4,-y+1/2,z-1/4

loop_
_atom_site_label
_atom_site_type_symbol
_atom_site_fract_x
_atom_site_fract_y
_atom_site_fract_z
_atom_site_occupancy
_atom_site_U_iso_or_equiv
S3 S 0.7069 0.9795 0.004 1 0.0
S2 S 0.7844 0.0301 0.0763 1 0.0
S1 S 0.8554 0.9526 0.9516 1 0.0
S4 S 0.7862 0.9073 0.129 1 0.0
